data_2230129
loop_
_publ_author_name
'Asad, Mohammad'
'Oo, Chuan-Wei'
'Osman, Hasnah'
'Rosli, Mohd Mustaqim'
'Fun, Hoong-Kun'

_publ_section_title
;
 4-Hydroxy-3-[(4-hydroxy-2-oxo-2<i>H</i>-3-chromenyl)(3-thienyl)methyl]-2<i>H</i>-chromen-2-one
;
_journal_coeditor_code RZ2575
_journal_issue 5
_journal_name_full 'Acta Crystallographica Section E'
_journal_page_first o1037
_journal_page_last o1038
_journal_paper_doi 10.1107/S1600536811011676
_journal_volume 67
_journal_year 2011
_chemical_formula_iupac 'C23 H14 O6 S'
_chemical_formula_moiety 'C23 H14 O6 S'
_chemical_formula_sum 'C23 H14 O6 S'
_chemical_formula_weight 418.40
_chemical_name_systematic 4-Hydroxy-3-[(4-hydroxy-2-oxo-2<i>H</i>-3-chromenyl)(3-thienyl)methyl]-2<i>H</i>-chromen-2-one
_space_group_IT_number 14
_symmetry_cell_setting monoclinic
_symmetry_space_group_name_Hall '-P 2ybc'
_symmetry_space_group_name_H-M 'P 1 21/c 1'
_atom_sites_solution_hydrogens geom
_atom_sites_solution_primary direct
_atom_sites_solution_secondary difmap
_audit_creation_method SHELXL-97
_cell_angle_alpha 90.00
_cell_angle_beta 100.6790(10)
_cell_angle_gamma 90.00
_cell_formula_units_Z 4
_cell_length_a 7.8225(2)
_cell_length_b 8.9426(2)
_cell_length_c 27.1317(6)
_cell_measurement_reflns_used 5379
_cell_measurement_temperature 297(2)
_cell_measurement_theta_max 26.02
_cell_measurement_theta_min 2.40
_cell_volume 1865.09(8)
_computing_cell_refinement 'SAINT (Bruker, 2009)'
_computing_data_collection 'APEX2 (Bruker, 2009)'
_computing_data_reduction 'SAINT (Bruker, 2009)'
_computing_molecular_graphics 'SHELXTL (Sheldrick, 2008)'
_computing_publication_material 'SHELXTL (Sheldrick, 2008) and PLATON (Spek, 2009)'
_computing_structure_refinement 'SHELXTL (Sheldrick, 2008)'
_computing_structure_solution 'SHELXTL (Sheldrick, 2008)'
_diffrn_ambient_temperature 297(2)
_diffrn_measured_fraction_theta_full 0.995
_diffrn_measured_fraction_theta_max 0.995
_diffrn_measurement_device_type
;
Bruker SMART APEXII CCD area-detector diffractometer
;
_diffrn_measurement_method '\f and \w scans'
_diffrn_radiation_monochromator graphite
_diffrn_radiation_source 'fine-focus sealed tube'
_diffrn_radiation_type MoK\a
_diffrn_radiation_wavelength 0.71073
_diffrn_reflns_av_R_equivalents 0.0307
_diffrn_reflns_av_sigmaI/netI 0.0319
_diffrn_reflns_limit_h_max 9
_diffrn_reflns_limit_h_min -11
_diffrn_reflns_limit_k_max 12
_diffrn_reflns_limit_k_min -12
_diffrn_reflns_limit_l_max 38
_diffrn_reflns_limit_l_min -36
_diffrn_reflns_number 20839
_diffrn_reflns_theta_full 30.00
_diffrn_reflns_theta_max 30.00
_diffrn_reflns_theta_min 1.53
_diffrn_standards_number 0
_exptl_absorpt_coefficient_mu 0.215
_exptl_absorpt_correction_T_max 0.9659
_exptl_absorpt_correction_T_min 0.9024
_exptl_absorpt_correction_type multi-scan
_exptl_absorpt_process_details '(SADABS; Bruker, 2009)'
_exptl_crystal_colour colourless
_exptl_crystal_density_diffrn 1.490
_exptl_crystal_density_method 'not measured'
_exptl_crystal_description plate
_exptl_crystal_F_000 864
_exptl_crystal_size_max 0.49
_exptl_crystal_size_mid 0.44
_exptl_crystal_size_min 0.16
_refine_diff_density_max 0.172
_refine_diff_density_min -0.210
_refine_ls_extinction_method none
_refine_ls_goodness_of_fit_ref 1.019
_refine_ls_hydrogen_treatment constr
_refine_ls_matrix_type full
_refine_ls_number_parameters 524
_refine_ls_number_reflns 5420
_refine_ls_number_restraints 252
_refine_ls_restrained_S_all 1.012
_refine_ls_R_factor_all 0.0781
_refine_ls_R_factor_gt 0.0439
_refine_ls_shift/su_max 0.001
_refine_ls_shift/su_mean 0.000
_refine_ls_structure_factor_coef Fsqd
_refine_ls_weighting_details 'calc w=1/[\s^2^(Fo^2^)+(0.0409P)^2^+0.2504P] where P=(Fo^2^+2Fc^2^)/3'
_refine_ls_weighting_scheme calc
_refine_ls_wR_factor_gt 0.0912
_refine_ls_wR_factor_ref 0.1060
_reflns_number_gt 3497
_reflns_number_total 5420
_reflns_threshold_expression I>2\s(I)
_cod_data_source_file rz2575.cif
_cod_data_source_block I
_cod_original_sg_symbol_H-M 'P 21/c'
_cod_database_code 2230129
_cod_database_fobs_code 2230129

loop_
_symmetry_equiv_pos_as_xyz
'x, y, z'
'-x, y+1/2, -z+1/2'
'-x, -y, -z'
'x, -y-1/2, z-1/2'

loop_
_atom_site_type_symbol
_atom_site_label
_atom_site_fract_x
_atom_site_fract_y
_atom_site_fract_z
_atom_site_U_iso_or_equiv
_atom_site_adp_type
_atom_site_calc_flag
_atom_site_refinement_flags
_atom_site_occupancy
_atom_site_disorder_assembly
_atom_site_disorder_group
S S1 1.45953(7) -0.16107(8) 0.88120(2) 0.06222(18) Uani d PDU 0.8733(12) A 1
O O1 0.84520(16) 0.13801(13) 0.97160(4) 0.0513(3) Uani d PDU 0.8733(12) A 1
O O2 0.76016(19) 0.09511(15) 0.72666(5) 0.0575(3) Uani d PDU 0.8733(12) A 1
O O3 0.9259(3) 0.42341(16) 0.85963(6) 0.0587(5) Uani d PDU 0.8733(12) A 1
H H3B 0.9165 0.3803 0.8326 0.088 Uiso calc PR 0.8733(12) A 1
O O4 0.89510(17) 0.28109(14) 0.77045(4) 0.0553(3) Uani d PDU 0.8733(12) A 1
O O5 0.91759(18) -0.05801(15) 0.93159(5) 0.0536(3) Uani d PDU 0.8733(12) A 1
O O6 0.8790(3) -0.19519(16) 0.84525(7) 0.0568(5) Uani d PDU 0.8733(12) A 1
H H6B 0.8911 -0.1515 0.8722 0.085 Uiso calc PR 0.8733(12) A 1
C C1 0.9078(6) 0.0795(4) 0.93266(16) 0.0437(6) Uani d PDU 0.8733(12) A 1
C C2 0.8154(3) 0.2889(2) 0.97464(11) 0.0454(5) Uani d PDU 0.8733(12) A 1
C C3 0.7596(4) 0.3388(4) 1.01761(10) 0.0595(7) Uani d PDU 0.8733(12) A 1
H H3A 0.7469 0.2730 1.0432 0.071 Uiso calc PR 0.8733(12) A 1
C C4 0.7237(4) 0.4894(4) 1.02097(11) 0.0656(7) Uani d PDU 0.8733(12) A 1
H H4A 0.6850 0.5251 1.0492 0.079 Uiso calc PR 0.8733(12) A 1
C C5 0.7441(4) 0.5881(3) 0.98318(13) 0.0642(7) Uani d PDU 0.8733(12) A 1
H H5A 0.7203 0.6892 0.9864 0.077 Uiso calc PR 0.8733(12) A 1
C C6 0.7992(6) 0.5377(3) 0.94110(12) 0.0554(6) Uani d PDU 0.8733(12) A 1
H H6A 0.8108 0.6040 0.9155 0.066 Uiso calc PR 0.8733(12) A 1
C C7 0.8381(4) 0.3853(3) 0.93660(9) 0.0428(5) Uani d PDU 0.8733(12) A 1
C C8 0.9078(2) 0.32467(17) 0.89533(6) 0.0420(4) Uani d PDU 0.8733(12) A 1
C C9 0.9528(4) 0.1773(2) 0.89474(9) 0.0378(4) Uani d PDU 0.8733(12) A 1
C C10 1.0443(4) 0.1109(4) 0.85510(13) 0.0396(8) Uani d PDU 0.8733(12) A 1
H H10A 1.0938 0.1980 0.8409 0.048 Uiso calc PR 0.8733(12) A 1
C C11 0.9188(6) 0.0448(3) 0.81078(11) 0.0407(6) Uani d PDU 0.8733(12) A 1
C C12 0.8608(3) 0.1469(3) 0.76989(8) 0.0461(5) Uani d PDU 0.8733(12) A 1
C C13 0.7010(9) -0.0501(5) 0.72286(15) 0.0534(7) Uani d PDU 0.8733(12) A 1
C C14 0.5957(4) -0.0905(4) 0.67758(12) 0.0706(8) Uani d PDU 0.8733(12) A 1
H H14A 0.5711 -0.0229 0.6512 0.085 Uiso calc PR 0.8733(12) A 1
C C15 0.5291(6) -0.2335(5) 0.67314(16) 0.0771(12) Uani d PDU 0.8733(12) A 1
H H15A 0.4580 -0.2631 0.6434 0.093 Uiso calc PR 0.8733(12) A 1
C C16 0.5671(5) -0.3337(4) 0.71256(16) 0.0723(9) Uani d PDU 0.8733(12) A 1
H H16A 0.5216 -0.4300 0.7088 0.087 Uiso calc PR 0.8733(12) A 1
C C17 0.6707(3) -0.2930(3) 0.75702(11) 0.0623(6) Uani d PDU 0.8733(12) A 1
H H17A 0.6953 -0.3614 0.7832 0.075 Uiso calc PR 0.8733(12) A 1
C C18 0.7395(4) -0.1476(3) 0.76278(10) 0.0497(6) Uani d PDU 0.8733(12) A 1
C C19 0.8497(3) -0.0960(2) 0.80817(8) 0.0447(4) Uani d PDU 0.8733(12) A 1
C C20 1.2020(10) 0.0152(9) 0.8759(4) 0.0407(7) Uani d PDU 0.8733(12) A 1
C C21 1.2656(6) -0.0971(7) 0.8509(3) 0.0486(12) Uani d PDU 0.8733(12) A 1
H H21A 1.2083 -0.1347 0.8203 0.058 Uiso calc PR 0.8733(12) A 1
C C22 1.4673(6) -0.0292(5) 0.93173(17) 0.0635(9) Uani d PDU 0.8733(12) A 1
H H22A 1.5562 -0.0180 0.9594 0.076 Uiso calc PR 0.8733(12) A 1
C C23 1.3173(5) 0.0507(4) 0.92124(15) 0.0470(9) Uani d PDU 0.8733(12) A 1
H H23A 1.2913 0.1249 0.9427 0.056 Uiso calc PR 0.8733(12) A 1
S S1X 1.4837(13) -0.0494(11) 0.9255(3) 0.06222(18) Uani d PDU 0.1267(12) A 2
O O1X 0.7724(12) -0.2372(9) 0.8067(3) 0.062(2) Uani d PDU 0.1267(12) A 2
O O2X 0.8652(14) 0.4728(9) 0.8836(4) 0.062(2) Uani d PDU 0.1267(12) A 2
O O3X 0.8690(18) 0.1683(14) 0.7452(5) 0.072(4) Uani d PDU 0.1267(12) A 2
H H3XB 0.8894 0.2340 0.7666 0.107 Uiso calc PR 0.1267(12) A 2
O O4X 0.9408(13) 0.3872(9) 0.8135(3) 0.063(2) Uani d PDU 0.1267(12) A 2
O O5X 0.9168(13) -0.1677(9) 0.8805(4) 0.057(2) Uani d PDU 0.1267(12) A 2
O O6X 0.921(3) 0.041(2) 0.9416(9) 0.060(5) Uani d PDU 0.1267(12) A 2
H H6XB 0.9180 -0.0187 0.9186 0.089 Uiso calc PR 0.1267(12) A 2
C C1X 0.867(2) -0.1342(16) 0.8351(5) 0.044(3) Uani d PDU 0.1267(12) A 2
C C2X 0.708(2) -0.205(2) 0.7575(5) 0.041(3) Uani d PDU 0.1267(12) A 2
C C3X 0.612(4) -0.319(2) 0.7318(8) 0.067(5) Uani d PDU 0.1267(12) A 2
H H3XA 0.5931 -0.4090 0.7469 0.081 Uiso calc PR 0.1267(12) A 2
C C4X 0.547(4) -0.289(2) 0.6821(8) 0.063(6) Uani d PDU 0.1267(12) A 2
H H4XA 0.4900 -0.3648 0.6620 0.075 Uiso calc PR 0.1267(12) A 2
C C5X 0.564(3) -0.150(2) 0.6611(7) 0.062(4) Uani d PDU 0.1267(12) A 2
H H5XA 0.5047 -0.1309 0.6287 0.074 Uiso calc PR 0.1267(12) A 2
C C6X 0.662(2) -0.041(2) 0.6862(7) 0.057(4) Uani d PDU 0.1267(12) A 2
H H6XA 0.6848 0.0477 0.6706 0.068 Uiso calc PR 0.1267(12) A 2
C C7X 0.730(6) -0.067(3) 0.7375(9) 0.053(5) Uani d PDU 0.1267(12) A 2
C C8X 0.8470(16) 0.0409(14) 0.7668(4) 0.051(3) Uani d PDU 0.1267(12) A 2
C C9X 0.903(4) 0.007(2) 0.8152(6) 0.044(4) Uani d PDU 0.1267(12) A 2
C C10X 1.036(3) 0.109(2) 0.8465(9) 0.035(3) Uani d PDU 0.1267(12) A 2
H H10B 1.0791 0.1734 0.8222 0.042 Uiso calc PR 0.1267(12) A 2
C C11X 0.964(3) 0.2153(14) 0.8809(6) 0.044(3) Uani d PDU 0.1267(12) A 2
C C12X 0.924(2) 0.3609(12) 0.8574(5) 0.047(3) Uani d PDU 0.1267(12) A 2
C C13X 0.829(3) 0.4443(15) 0.9315(6) 0.038(3) Uani d PDU 0.1267(12) A 2
C C14X 0.774(4) 0.565(2) 0.9559(8) 0.053(5) Uani d PDU 0.1267(12) A 2
H H14B 0.7633 0.6592 0.9412 0.064 Uiso calc PR 0.1267(12) A 2
C C15X 0.737(3) 0.5410(17) 1.0020(8) 0.054(6) Uani d PDU 0.1267(12) A 2
H H15B 0.7079 0.6225 1.0200 0.065 Uiso calc PR 0.1267(12) A 2
C C16X 0.741(3) 0.4021(18) 1.0232(7) 0.062(6) Uani d PDU 0.1267(12) A 2
H H16B 0.7078 0.3873 1.0540 0.074 Uiso calc PR 0.1267(12) A 2
C C17X 0.796(3) 0.2868(17) 0.9977(6) 0.047(4) Uani d PDU 0.1267(12) A 2
H H17B 0.8025 0.1920 1.0120 0.057 Uiso calc PR 0.1267(12) A 2
C C18X 0.8430(18) 0.3042(14) 0.9506(6) 0.037(3) Uani d PDU 0.1267(12) A 2
C C19X 0.9143(15) 0.1805(13) 0.9233(5) 0.042(2) Uani d PDU 0.1267(12) A 2
C C20X 1.196(7) 0.025(7) 0.873(3) 0.0407(7) Uani d PDU 0.1267(12) A 2
C C21X 1.319(3) 0.076(3) 0.9116(10) 0.037(4) Uani d PDU 0.1267(12) A 2
H H21B 1.3146 0.1672 0.9278 0.044 Uiso calc PR 0.1267(12) A 2
C C22X 1.411(2) -0.149(2) 0.8693(7) 0.0635(9) Uani d PDU 0.1267(12) A 2
H H22B 1.4762 -0.2128 0.8532 0.076 Uiso calc PR 0.1267(12) A 2
C C23X 1.242(4) -0.114(5) 0.8543(18) 0.047(6) Uani d PDU 0.1267(12) A 2
H H23B 1.1634 -0.1750 0.8336 0.057 Uiso calc PR 0.1267(12) A 2

loop_
_atom_site_aniso_label
_atom_site_aniso_U_11
_atom_site_aniso_U_22
_atom_site_aniso_U_33
_atom_site_aniso_U_12
_atom_site_aniso_U_13
_atom_site_aniso_U_23
S1 0.0455(3) 0.0719(3) 0.0698(4) 0.0188(3) 0.0120(2) 0.0105(3)
O1 0.0552(8) 0.0543(7) 0.0469(7) -0.0024(6) 0.0156(6) 0.0068(5)
O2 0.0571(8) 0.0671(8) 0.0436(7) 0.0022(7) -0.0034(6) -0.0004(6)
O3 0.0849(12) 0.0401(8) 0.0535(9) 0.0056(10) 0.0192(8) 0.0106(8)
O4 0.0653(9) 0.0515(7) 0.0476(7) -0.0016(6) 0.0069(6) 0.0115(6)
O5 0.0626(9) 0.0421(6) 0.0557(8) -0.0001(7) 0.0100(6) 0.0122(6)
O6 0.0620(10) 0.0443(9) 0.0625(11) -0.0074(9) 0.0068(8) 0.0063(8)
C1 0.0369(11) 0.0434(16) 0.0490(15) -0.0004(13) 0.0036(10) 0.0047(12)
C2 0.0351(13) 0.0552(11) 0.0458(19) -0.0018(9) 0.0069(14) -0.0021(12)
C3 0.0526(15) 0.074(2) 0.0549(15) -0.0058(18) 0.0174(11) -0.0067(15)
C4 0.0537(14) 0.081(2) 0.0664(17) -0.0012(18) 0.0211(13) -0.0181(16)
C5 0.0624(17) 0.0629(16) 0.066(2) 0.0120(15) 0.0087(16) -0.0126(14)
C6 0.0563(16) 0.0508(15) 0.058(2) 0.0082(13) 0.0068(16) -0.0037(13)
C7 0.0374(10) 0.0428(15) 0.0464(12) 0.0009(16) 0.0029(9) 0.0018(11)
C8 0.0404(9) 0.0421(8) 0.0422(9) 0.0003(7) 0.0044(7) 0.0050(7)
C9 0.0321(10) 0.0401(11) 0.0405(13) -0.0009(10) 0.0048(9) 0.0053(9)
C10 0.0350(14) 0.0411(13) 0.0414(15) -0.0036(9) 0.0034(10) 0.0042(11)
C11 0.0325(14) 0.0473(12) 0.0423(12) -0.0031(10) 0.0067(11) 0.0021(9)
C12 0.0412(10) 0.0550(13) 0.0421(12) 0.0008(9) 0.0077(10) 0.0008(10)
C13 0.041(2) 0.0665(15) 0.051(2) 0.0010(14) 0.0069(18) -0.0136(14)
C14 0.051(2) 0.093(3) 0.0623(18) 0.0062(17) -0.0046(14) -0.0223(15)
C15 0.0396(16) 0.106(3) 0.083(2) -0.004(2) 0.0024(15) -0.046(2)
C16 0.046(2) 0.0877(18) 0.088(3) -0.0199(13) 0.023(2) -0.0410(19)
C17 0.0452(15) 0.0625(14) 0.0822(18) -0.0150(11) 0.0201(12) -0.0222(13)
C18 0.0351(14) 0.0551(16) 0.0600(14) -0.0031(12) 0.0118(10) -0.0122(12)
C19 0.0356(10) 0.0474(10) 0.0515(11) 0.0002(8) 0.0091(9) 0.0009(9)
C20 0.0356(10) 0.0425(15) 0.0438(15) -0.0002(7) 0.0070(7) 0.0053(14)
C21 0.0420(16) 0.0546(18) 0.0502(16) 0.0024(13) 0.0109(14) 0.0014(16)
C22 0.0570(19) 0.069(2) 0.0671(18) -0.0021(13) 0.0172(12) -0.0084(12)
C23 0.0445(13) 0.0495(16) 0.0445(17) -0.0007(11) 0.0016(12) 0.0047(14)
S1X 0.0455(3) 0.0719(3) 0.0698(4) 0.0188(3) 0.0120(2) 0.0105(3)
O1X 0.063(6) 0.060(5) 0.062(5) -0.018(4) 0.008(4) -0.010(4)
O2X 0.076(7) 0.044(5) 0.070(6) 0.015(4) 0.025(5) 0.003(4)
O3X 0.067(8) 0.079(7) 0.066(8) 0.017(6) 0.002(7) 0.027(7)
O4X 0.073(6) 0.048(5) 0.069(5) -0.004(4) 0.018(5) 0.011(4)
O5X 0.064(6) 0.045(5) 0.057(5) -0.001(4) -0.003(5) 0.008(4)
O6X 0.064(10) 0.049(8) 0.074(11) 0.003(8) 0.033(9) 0.009(6)
C1X 0.040(7) 0.045(8) 0.047(7) -0.001(8) 0.006(7) -0.011(6)
C2X 0.025(8) 0.054(10) 0.046(6) -0.005(8) 0.010(5) -0.010(7)
C3X 0.057(17) 0.083(11) 0.060(11) -0.026(8) 0.005(10) -0.026(9)
C4X 0.072(15) 0.081(12) 0.045(8) -0.007(12) 0.036(9) -0.034(8)
C5X 0.030(9) 0.076(14) 0.074(11) -0.004(8) -0.003(8) -0.022(8)
C6X 0.042(10) 0.075(10) 0.048(8) 0.001(7) -0.007(7) -0.018(7)
C7X 0.047(16) 0.063(10) 0.047(11) 0.001(12) 0.002(12) -0.021(7)
C8X 0.045(7) 0.054(7) 0.054(6) -0.006(5) 0.007(5) -0.005(5)
C9X 0.037(8) 0.068(11) 0.031(6) -0.014(10) 0.014(5) 0.004(5)
C10X 0.042(9) 0.032(7) 0.034(7) 0.011(5) 0.012(5) 0.022(5)
C11X 0.043(7) 0.035(6) 0.055(9) -0.008(6) 0.010(7) 0.009(4)
C12X 0.046(7) 0.031(6) 0.062(7) 0.000(7) 0.004(6) -0.006(5)
C13X 0.039(7) 0.019(6) 0.060(7) 0.005(8) 0.016(6) 0.005(6)
C14X 0.082(18) 0.038(7) 0.040(11) 0.002(8) 0.011(9) -0.010(7)
C15X 0.063(10) 0.035(7) 0.080(15) -0.005(8) 0.051(13) 0.004(7)
C16X 0.099(15) 0.023(8) 0.073(10) -0.001(10) 0.045(9) -0.002(7)
C17X 0.052(9) 0.046(7) 0.047(12) 0.006(6) 0.018(10) -0.005(7)
C18X 0.031(6) 0.038(6) 0.045(8) -0.003(6) 0.011(6) 0.007(5)
C19X 0.037(6) 0.040(6) 0.048(7) 0.002(5) 0.003(5) 0.000(5)
C20X 0.0356(10) 0.0425(15) 0.0438(15) -0.0002(7) 0.0070(7) 0.0053(14)
C21X 0.037(7) 0.035(6) 0.041(9) -0.003(5) 0.011(5) 0.024(5)
C22X 0.0570(19) 0.069(2) 0.0671(18) -0.0021(13) 0.0172(12) -0.0084(12)
C23X 0.039(8) 0.047(9) 0.058(11) 0.004(8) 0.015(9) 0.009(7)

loop_
_atom_type_symbol
_atom_type_description
_atom_type_scat_dispersion_real
_atom_type_scat_dispersion_imag
_atom_type_scat_source
C C 0.0033 0.0016 'International Tables Vol C Tables 4.2.6.8 and 6.1.1.4'
H H 0.0000 0.0000 'International Tables Vol C Tables 4.2.6.8 and 6.1.1.4'
O O 0.0106 0.0060 'International Tables Vol C Tables 4.2.6.8 and 6.1.1.4'
S S 0.1246 0.1234 'International Tables Vol C Tables 4.2.6.8 and 6.1.1.4'

loop_
_geom_angle_atom_site_label_1
_geom_angle_atom_site_label_2
_geom_angle_atom_site_label_3
_geom_angle_site_symmetry_1
_geom_angle_site_symmetry_3
_geom_angle
_geom_angle_publ_flag
C21 S1 C22 . . 92.8(2) ?
C1 O1 C2 . . 121.19(19) ?
C12 O2 C13 . . 121.07(19) ?
C8 O3 H3B . . 109.5 ?
C19 O6 H6B . . 109.5 ?
O5 C1 O1 . . 116.0(3) ?
O5 C1 C9 . . 124.3(4) ?
O1 C1 C9 . . 119.6(3) ?
O1 C2 C7 . . 121.4(3) ?
O1 C2 C3 . . 116.6(3) ?
C7 C2 C3 . . 122.0(2) ?
C4 C3 C2 . . 117.8(3) ?
C4 C3 H3A . . 121.1 ?
C2 C3 H3A . . 121.1 ?
C3 C4 C5 . . 121.3(3) ?
C3 C4 H4A . . 119.4 ?
C5 C4 H4A . . 119.4 ?
C6 C5 C4 . . 120.3(3) ?
C6 C5 H5A . . 119.8 ?
C4 C5 H5A . . 119.8 ?
C5 C6 C7 . . 119.9(3) ?
C5 C6 H6A . . 120.1 ?
C7 C6 H6A . . 120.1 ?
C2 C7 C6 . . 118.7(2) ?
C2 C7 C8 . . 117.8(2) ?
C6 C7 C8 . . 123.5(2) ?
O3 C8 C9 . . 124.53(17) ?
O3 C8 C7 . . 114.90(17) ?
C9 C8 C7 . . 120.56(18) ?
C8 C9 C1 . . 118.7(3) ?
C8 C9 C10 . . 122.8(2) ?
C1 C9 C10 . . 118.5(3) ?
C9 C10 C20 . . 114.5(5) ?
C9 C10 C11 . . 113.0(3) ?
C20 C10 C11 . . 115.7(3) ?
C9 C10 H10A . . 103.9 ?
C20 C10 H10A . . 103.9 ?
C11 C10 H10A . . 103.9 ?
C19 C11 C12 . . 118.5(2) ?
C19 C11 C10 . . 126.1(3) ?
C12 C11 C10 . . 115.2(2) ?
O4 C12 O2 . . 115.5(2) ?
O4 C12 C11 . . 124.8(2) ?
O2 C12 C11 . . 119.7(2) ?
O2 C13 C18 . . 121.1(3) ?
O2 C13 C14 . . 116.5(3) ?
C18 C13 C14 . . 122.4(3) ?
C15 C14 C13 . . 118.0(3) ?
C15 C14 H14A . . 121.0 ?
C13 C14 H14A . . 121.0 ?
C14 C15 C16 . . 120.6(3) ?
C14 C15 H15A . . 119.7 ?
C16 C15 H15A . . 119.7 ?
C17 C16 C15 . . 121.0(3) ?
C17 C16 H16A . . 119.5 ?
C15 C16 H16A . . 119.5 ?
C16 C17 C18 . . 119.7(3) ?
C16 C17 H17A . . 120.2 ?
C18 C17 H17A . . 120.2 ?
C13 C18 C17 . . 118.3(3) ?
C13 C18 C19 . . 118.5(3) ?
C17 C18 C19 . . 123.2(3) ?
O6 C19 C11 . . 124.4(2) ?
O6 C19 C18 . . 115.2(2) ?
C11 C19 C18 . . 120.5(2) ?
C21 C20 C23 . . 111.5(3) ?
C21 C20 C10 . . 125.4(5) ?
C23 C20 C10 . . 122.4(3) ?
C20 C21 S1 . . 112.8(3) ?
C20 C21 H21A . . 123.6 ?
S1 C21 H21A . . 123.6 ?
C23 C22 S1 . . 106.2(3) ?
C23 C22 H22A . . 126.9 ?
S1 C22 H22A . . 126.9 ?
C22 C23 C20 . . 116.7(4) ?
C22 C23 H23A . . 121.7 ?
C20 C23 H23A . . 121.7 ?
C21X S1X C22X . . 91.7(11) ?
C1X O1X C2X . . 118.8(11) ?
C12X O2X C13X . . 119.8(9) ?
C8X O3X H3XB . . 109.5 ?
C19X O6X H6XB . . 109.5 ?
O5X C1X O1X . . 116.0(13) ?
O5X C1X C9X . . 122.6(11) ?
O1X C1X C9X . . 121.4(13) ?
C7X C2X O1X . . 121.7(15) ?
C7X C2X C3X . . 124.3(13) ?
O1X C2X C3X . . 113.9(15) ?
C2X C3X C4X . . 114.9(16) ?
C2X C3X H3XA . . 122.5 ?
C4X C3X H3XA . . 122.5 ?
C3X C4X C5X . . 122.0(18) ?
C3X C4X H4XA . . 119.0 ?
C5X C4X H4XA . . 119.0 ?
C6X C5X C4X . . 122.1(18) ?
C6X C5X H5XA . . 119.0 ?
C4X C5X H5XA . . 119.0 ?
C5X C6X C7X . . 116.9(16) ?
C5X C6X H6XA . . 121.6 ?
C7X C6X H6XA . . 121.6 ?
C2X C7X C6X . . 119.2(14) ?
C2X C7X C8X . . 119.6(15) ?
C6X C7X C8X . . 120.5(16) ?
O3X C8X C9X . . 126.1(13) ?
O3X C8X C7X . . 117.1(12) ?
C9X C8X C7X . . 116.2(12) ?
C8X C9X C1X . . 121.5(14) ?
C8X C9X C10X . . 118.5(14) ?
C1X C9X C10X . . 118.8(15) ?
C11X C10X C20X . . 112(2) ?
C11X C10X C9X . . 115.0(19) ?
C20X C10X C9X . . 113(2) ?
C11X C10X H10B . . 105.1 ?
C20X C10X H10B . . 105.1 ?
C9X C10X H10B . . 105.1 ?
C19X C11X C12X . . 121.3(12) ?
C19X C11X C10X . . 126.5(14) ?
C12X C11X C10X . . 111.4(13) ?
O4X C12X O2X . . 117.9(11) ?
O4X C12X C11X . . 122.5(11) ?
O2X C12X C11X . . 119.6(11) ?
C18X C13X C14X . . 123.4(13) ?
C18X C13X O2X . . 120.6(12) ?
C14X C13X O2X . . 115.9(12) ?
C15X C14X C13X . . 117.5(15) ?
C15X C14X H14B . . 121.3 ?
C13X C14X H14B . . 121.3 ?
C14X C15X C16X . . 122.7(15) ?
C14X C15X H15B . . 118.7 ?
C16X C15X H15B . . 118.7 ?
C17X C16X C15X . . 117.5(15) ?
C17X C16X H16B . . 121.3 ?
C15X C16X H16B . . 121.3 ?
C16X C17X C18X . . 122.8(14) ?
C16X C17X H17B . . 118.6 ?
C18X C17X H17B . . 118.6 ?
C13X C18X C17X . . 115.9(12) ?
C13X C18X C19X . . 120.3(13) ?
C17X C18X C19X . . 123.6(13) ?
C11X C19X O6X . . 123.0(14) ?
C11X C19X C18X . . 117.1(11) ?
O6X C19X C18X . . 119.8(15) ?
C21X C20X C23X . . 112.2(15) ?
C21X C20X C10X . . 127(2) ?
C23X C20X C10X . . 120(2) ?
C20X C21X S1X . . 110.6(15) ?
C20X C21X H21B . . 124.7 ?
S1X C21X H21B . . 124.7 ?
C23X C22X S1X . . 106.7(17) ?
C23X C22X H22B . . 126.7 ?
S1X C22X H22B . . 126.7 ?
C22X C23X C20X . . 113(2) ?
C22X C23X H23B . . 123.4 ?
C20X C23X H23B . . 123.4 ?

loop_
_geom_bond_atom_site_label_1
_geom_bond_atom_site_label_2
_geom_bond_site_symmetry_2
_geom_bond_distance
_geom_bond_publ_flag
S1 C21 . 1.686(4) ?
S1 C22 . 1.801(3) ?
O1 C1 . 1.350(5) ?
O1 C2 . 1.374(2) ?
O2 C12 . 1.367(3) ?
O2 C13 . 1.376(3) ?
O3 C8 . 1.337(2) ?
O3 H3B . 0.8200 ?
O4 C12 . 1.230(3) ?
O5 C1 . 1.232(3) ?
O6 C19 . 1.329(2) ?
O6 H6B . 0.8200 ?
C1 C9 . 1.443(4) ?
C2 C7 . 1.381(3) ?
C2 C3 . 1.392(3) ?
C3 C4 . 1.382(4) ?
C3 H3A . 0.9300 ?
C4 C5 . 1.385(4) ?
C4 H4A . 0.9300 ?
C5 C6 . 1.369(3) ?
C5 H5A . 0.9300 ?
C6 C7 . 1.407(3) ?
C6 H6A . 0.9300 ?
C7 C8 . 1.439(3) ?
C8 C9 . 1.365(2) ?
C9 C10 . 1.519(4) ?
C10 C20 . 1.521(3) ?
C10 C11 . 1.524(3) ?
C10 H10A . 0.9800 ?
C11 C19 . 1.368(3) ?
C11 C12 . 1.443(3) ?
C13 C18 . 1.380(4) ?
C13 C14 . 1.394(4) ?
C14 C15 . 1.378(5) ?
C14 H14A . 0.9300 ?
C15 C16 . 1.385(5) ?
C15 H15A . 0.9300 ?
C16 C17 . 1.372(4) ?
C16 H16A . 0.9300 ?
C17 C18 . 1.405(3) ?
C17 H17A . 0.9300 ?
C18 C19 . 1.442(3) ?
C20 C21 . 1.356(6) ?
C20 C23 . 1.420(5) ?
C21 H21A . 0.9300 ?
C22 C23 . 1.358(5) ?
C22 H22A . 0.9300 ?
C23 H23A . 0.9300 ?
S1X C21X . 1.696(18) ?
S1X C22X . 1.767(15) ?
O1X C1X . 1.335(14) ?
O1X C2X . 1.369(13) ?
O2X C12X . 1.359(12) ?
O2X C13X . 1.403(14) ?
O3X C8X . 1.306(13) ?
O3X H3XB . 0.8200 ?
O4X C12X . 1.243(14) ?
O5X C1X . 1.256(14) ?
O6X C19X . 1.337(13) ?
O6X H6XB . 0.8200 ?
C1X C9X . 1.422(15) ?
C2X C7X . 1.368(16) ?
C2X C3X . 1.375(15) ?
C3X C4X . 1.378(17) ?
C3X H3XA . 0.9300 ?
C4X C5X . 1.385(18) ?
C4X H4XA . 0.9300 ?
C5X C6X . 1.348(15) ?
C5X H5XA . 0.9300 ?
C6X C7X . 1.416(15) ?
C6X H6XA . 0.9300 ?
C7X C8X . 1.459(15) ?
C8X C9X . 1.341(15) ?
C9X C10X . 1.522(17) ?
C10X C11X . 1.511(17) ?
C10X C20X . 1.520(17) ?
C10X H10B . 0.9800 ?
C11X C19X . 1.320(13) ?
C11X C12X . 1.457(14) ?
C13X C18X . 1.352(12) ?
C13X C14X . 1.374(14) ?
C14X C15X . 1.352(16) ?
C14X H14B . 0.9300 ?
C15X C16X . 1.367(15) ?
C15X H15B . 0.9300 ?
C16X C17X . 1.355(14) ?
C16X H16B . 0.9300 ?
C17X C18X . 1.400(14) ?
C17X H17B . 0.9300 ?
C18X C19X . 1.496(13) ?
C20X C21X . 1.36(2) ?
C20X C23X . 1.42(2) ?
C21X H21B . 0.9300 ?
C22X C23X . 1.34(2) ?
C22X H22B . 0.9300 ?
C23X H23B . 0.9300 ?

loop_
_geom_hbond_atom_site_label_D
_geom_hbond_atom_site_label_H
_geom_hbond_atom_site_label_A
_geom_hbond_site_symmetry_A
_geom_hbond_distance_DH
_geom_hbond_distance_HA
_geom_hbond_distance_DA
_geom_hbond_angle_DHA
_geom_hbond_publ_flag
O3 H3B O4 . 0.82 1.89 2.7049(19) 180 yes
O6 H6B O5 . 0.82 1.79 2.612(2) 179 yes
C21 H21A O4 2_746 0.93 2.56 3.475(8) 168 yes
O3X H3XB O4X . 0.82 1.86 2.682(15) 178 yes
O6X H6XB O5X . 0.82 1.69 2.49(2) 168 yes
C23X H23B O3X 2_746 0.93 2.53 3.31(5) 142 yes

loop_
_geom_torsion_atom_site_label_1
_geom_torsion_atom_site_label_2
_geom_torsion_atom_site_label_3
_geom_torsion_atom_site_label_4
_geom_torsion_site_symmetry_1
_geom_torsion_site_symmetry_2
_geom_torsion_site_symmetry_3
_geom_torsion_site_symmetry_4
_geom_torsion
_geom_torsion_publ_flag
C2 O1 C1 O5 . . . . -174.8(3) ?
C2 O1 C1 C9 . . . . 3.2(5) ?
C1 O1 C2 C7 . . . . 4.0(4) ?
C1 O1 C2 C3 . . . . -176.7(3) ?
O1 C2 C3 C4 . . . . -178.1(2) ?
C7 C2 C3 C4 . . . . 1.2(4) ?
C2 C3 C4 C5 . . . . -0.7(5) ?
C3 C4 C5 C6 . . . . 0.7(6) ?
C4 C5 C6 C7 . . . . -1.1(7) ?
O1 C2 C7 C6 . . . . 177.6(3) ?
C3 C2 C7 C6 . . . . -1.7(4) ?
O1 C2 C7 C8 . . . . -4.9(4) ?
C3 C2 C7 C8 . . . . 175.8(2) ?
C5 C6 C7 C2 . . . . 1.6(6) ?
C5 C6 C7 C8 . . . . -175.7(4) ?
C2 C7 C8 O3 . . . . 179.7(2) ?
C6 C7 C8 O3 . . . . -3.0(4) ?
C2 C7 C8 C9 . . . . -1.4(4) ?
C6 C7 C8 C9 . . . . 175.9(3) ?
O3 C8 C9 C1 . . . . -172.9(3) ?
C7 C8 C9 C1 . . . . 8.2(4) ?
O3 C8 C9 C10 . . . . 5.5(4) ?
C7 C8 C9 C10 . . . . -173.3(2) ?
O5 C1 C9 C8 . . . . 168.5(3) ?
O1 C1 C9 C8 . . . . -9.3(5) ?
O5 C1 C9 C10 . . . . -10.0(6) ?
O1 C1 C9 C10 . . . . 172.2(3) ?
C8 C9 C10 C20 . . . . 131.6(5) ?
C1 C9 C10 C20 . . . . -50.0(6) ?
C8 C9 C10 C11 . . . . -93.1(4) ?
C1 C9 C10 C11 . . . . 85.3(4) ?
C9 C10 C11 C19 . . . . -84.8(5) ?
C20 C10 C11 C19 . . . . 49.9(9) ?
C9 C10 C11 C12 . . . . 90.6(4) ?
C20 C10 C11 C12 . . . . -134.7(7) ?
C13 O2 C12 O4 . . . . -174.6(4) ?
C13 O2 C12 C11 . . . . 5.4(5) ?
C19 C11 C12 O4 . . . . 170.1(3) ?
C10 C11 C12 O4 . . . . -5.6(5) ?
C19 C11 C12 O2 . . . . -9.9(6) ?
C10 C11 C12 O2 . . . . 174.3(3) ?
C12 O2 C13 C18 . . . . 0.8(9) ?
C12 O2 C13 C14 . . . . 178.4(4) ?
O2 C13 C14 C15 . . . . -177.7(5) ?
C18 C13 C14 C15 . . . . -0.2(9) ?
C13 C14 C15 C16 . . . . -0.3(7) ?
C14 C15 C16 C17 . . . . 0.4(7) ?
C15 C16 C17 C18 . . . . 0.0(6) ?
O2 C13 C18 C17 . . . . 178.1(5) ?
C14 C13 C18 C17 . . . . 0.6(9) ?
O2 C13 C18 C19 . . . . -2.5(9) ?
C14 C13 C18 C19 . . . . 180.0(5) ?
C16 C17 C18 C13 . . . . -0.5(7) ?
C16 C17 C18 C19 . . . . -179.9(3) ?
C12 C11 C19 O6 . . . . -173.1(3) ?
C10 C11 C19 O6 . . . . 2.2(7) ?
C12 C11 C19 C18 . . . . 8.2(6) ?
C10 C11 C19 C18 . . . . -176.5(4) ?
C13 C18 C19 O6 . . . . 179.0(5) ?
C17 C18 C19 O6 . . . . -1.6(5) ?
C13 C18 C19 C11 . . . . -2.2(6) ?
C17 C18 C19 C11 . . . . 177.2(4) ?
C9 C10 C20 C21 . . . . 154.2(10) ?
C11 C10 C20 C21 . . . . 20.1(15) ?
C9 C10 C20 C23 . . . . -36.7(13) ?
C11 C10 C20 C23 . . . . -170.8(9) ?
C23 C20 C21 S1 . . . . 0.5(13) ?
C10 C20 C21 S1 . . . . 170.7(9) ?
C22 S1 C21 C20 . . . . -1.0(9) ?
C21 S1 C22 C23 . . . . 1.3(4) ?
S1 C22 C23 C20 . . . . -1.3(8) ?
C21 C20 C23 C22 . . . . 0.6(13) ?
C10 C20 C23 C22 . . . . -169.9(8) ?
C2X O1X C1X O5X . . . . 177.2(14) ?
C2X O1X C1X C9X . . . . 0(3) ?
C1X O1X C2X C7X . . . . -4(4) ?
C1X O1X C2X C3X . . . . -180.0(19) ?
C7X C2X C3X C4X . . . . 4(5) ?
O1X C2X C3X C4X . . . . -180(2) ?
C2X C3X C4X C5X . . . . -6(4) ?
C3X C4X C5X C6X . . . . 8(4) ?
C4X C5X C6X C7X . . . . -8(4) ?
O1X C2X C7X C6X . . . . 179(3) ?
C3X C2X C7X C6X . . . . -5(6) ?
O1X C2X C7X C8X . . . . 9(6) ?
C3X C2X C7X C8X . . . . -175(3) ?
C5X C6X C7X C2X . . . . 6(6) ?
C5X C6X C7X C8X . . . . 176(3) ?
C2X C7X C8X O3X . . . . 177(3) ?
C6X C7X C8X O3X . . . . 7(6) ?
C2X C7X C8X C9X . . . . -11(6) ?
C6X C7X C8X C9X . . . . 179(4) ?
O3X C8X C9X C1X . . . . 178(2) ?
C7X C8X C9X C1X . . . . 8(5) ?
O3X C8X C9X C10X . . . . -15(4) ?
C7X C8X C9X C10X . . . . 175(3) ?
O5X C1X C9X C8X . . . . -179(2) ?
O1X C1X C9X C8X . . . . -2(4) ?
O5X C1X C9X C10X . . . . 14(4) ?
O1X C1X C9X C10X . . . . -170(2) ?
C8X C9X C10X C11X . . . . 102(3) ?
C1X C9X C10X C11X . . . . -90(3) ?
C8X C9X C10X C20X . . . . -127(5) ?
C1X C9X C10X C20X . . . . 41(6) ?
C20X C10X C11X C19X . . . . -56(5) ?
C9X C10X C11X C19X . . . . 75(3) ?
C20X C10X C11X C12X . . . . 134(4) ?
C9X C10X C11X C12X . . . . -95(2) ?
C13X O2X C12X O4X . . . . 174.1(16) ?
C13X O2X C12X C11X . . . . -5(3) ?
C19X C11X C12X O4X . . . . -166.6(18) ?
C10X C11X C12X O4X . . . . 4(3) ?
C19X C11X C12X O2X . . . . 13(3) ?
C10X C11X C12X O2X . . . . -177.1(16) ?
C12X O2X C13X C18X . . . . -4(3) ?
C12X O2X C13X C14X . . . . 178(2) ?
C18X C13X C14X C15X . . . . 2(4) ?
O2X C13X C14X C15X . . . . 179(2) ?
C13X C14X C15X C16X . . . . -4(4) ?
C14X C15X C16X C17X . . . . 4(4) ?
C15X C16X C17X C18X . . . . -2(4) ?
C14X C13X C18X C17X . . . . 1(3) ?
O2X C13X C18X C17X . . . . -176.9(18) ?
C14X C13X C18X C19X . . . . -176(2) ?
O2X C13X C18X C19X . . . . 6(3) ?
C16X C17X C18X C13X . . . . -1(3) ?
C16X C17X C18X C19X . . . . 175.9(18) ?
C12X C11X C19X O6X . . . . 168(2) ?
C10X C11X C19X O6X . . . . -1(3) ?
C12X C11X C19X C18X . . . . -10(3) ?
C10X C11X C19X C18X . . . . -178.7(17) ?
C13X C18X C19X C11X . . . . 1(3) ?
C17X C18X C19X C11X . . . . -176(2) ?
C13X C18X C19X O6X . . . . -177(2) ?
C17X C18X C19X O6X . . . . 6(3) ?
C11X C10X C20X C21X . . . . -33(11) ?
C9X C10X C20X C21X . . . . -165(8) ?
C11X C10X C20X C23X . . . . 156(7) ?
C9X C10X C20X C23X . . . . 24(10) ?
C23X C20X C21X S1X . . . . -3(9) ?
C10X C20X C21X S1X . . . . -174(7) ?
C22X S1X C21X C20X . . . . 14(5) ?
C21X S1X C22X C23X . . . . -21(3) ?
S1X C22X C23X C20X . . . . 24(7) ?
C21X C20X C23X C22X . . . . -15(10) ?
C10X C20X C23X C22X . . . . 157(6) ?
